data_1549654
loop_
_publ_author_name
'Chakrahari, Kiran Kumarvarma'
'Silalahi, Rhone P Brocha'
'Liao, Jian-Hong'
'Kahlal, Samia'
'Liu, Yu-Chiao'
'Lee, Jyh-Fu'
'Chiang, Ming-Hsi'
'Saillard, Jean-Yves'
'Liu, C. W.'

_publ_section_title
;
 Synthesis and structural characterization of inverse-coordination
 clusters from a two-electron superatomic copper nanocluster.
;
_journal_issue 33
_journal_name_full 'Chemical science'
_journal_page_first 6785
_journal_page_last 6795
_journal_paper_doi 10.1039/c8sc01508b
_journal_volume 9
_journal_year 2018
_chemical_formula_sum 'C74 H128 Cu12 N6 O8 S13'
_chemical_formula_weight 2409.08
_space_group_crystal_system orthorhombic
_space_group_IT_number 19
_space_group_name_Hall 'P 2ac 2ab'
_space_group_name_H-M_alt 'P 21 21 21'
_symmetry_space_group_name_Hall 'P 2ac 2ab'
_symmetry_space_group_name_H-M 'P 21 21 21'
_atom_sites_solution_hydrogens geom
_audit_block_doi 10.5517/ccdc.csd.cc1yy2xw
_audit_creation_method SHELXL-2018/3
_audit_update_record
;
2018-06-21 deposited with the CCDC.
2018-07-02 downloaded from the CCDC.
;
_cell_angle_alpha 90
_cell_angle_beta 90
_cell_angle_gamma 90
_cell_formula_units_Z 4
_cell_length_a 19.1023(9)
_cell_length_b 23.8001(11)
_cell_length_c 24.5421(12)
_cell_measurement_reflns_used 9917
_cell_measurement_temperature 296(2)
_cell_measurement_theta_max 26.28
_cell_measurement_theta_min 2.18
_cell_volume 11157.7(9)
_computing_cell_refinement 'Bruker SAINT'
_computing_data_collection 'Bruker APEX2'
_computing_data_reduction 'Bruker SAINT'
_computing_molecular_graphics 'Bruker SHELXTL'
_computing_publication_material 'Bruker SHELXTL'
_computing_structure_refinement 'SHELXL-2018/3 (Sheldrick, 2018)'
_computing_structure_solution 'SHELXS-97 (Sheldrick 2008)'
_diffrn_ambient_temperature 296(2)
_diffrn_measured_fraction_theta_full 1.000
_diffrn_measured_fraction_theta_max 1.000
_diffrn_measurement_device_type 'Bruker APEX-II CCD'
_diffrn_measurement_method '\f and \w scans'
_diffrn_radiation_type MoK\a
_diffrn_radiation_wavelength 0.71073
_diffrn_reflns_av_R_equivalents 0.0350
_diffrn_reflns_av_unetI/netI 0.0299
_diffrn_reflns_Laue_measured_fraction_full 1.000
_diffrn_reflns_Laue_measured_fraction_max 1.000
_diffrn_reflns_limit_h_max 22
_diffrn_reflns_limit_h_min -22
_diffrn_reflns_limit_k_max 28
_diffrn_reflns_limit_k_min -28
_diffrn_reflns_limit_l_max 29
_diffrn_reflns_limit_l_min -29
_diffrn_reflns_number 125549
_diffrn_reflns_point_group_measured_fraction_full 1.000
_diffrn_reflns_point_group_measured_fraction_max 1.000
_diffrn_reflns_theta_full 25.000
_diffrn_reflns_theta_max 25.000
_diffrn_reflns_theta_min 1.351
_exptl_absorpt_coefficient_mu 2.523
_exptl_absorpt_correction_T_max 0.7454
_exptl_absorpt_correction_T_min 0.4930
_exptl_absorpt_correction_type multi-scan
_exptl_absorpt_process_details SADABS
_exptl_crystal_colour red
_exptl_crystal_density_diffrn 1.434
_exptl_crystal_description prism
_exptl_crystal_F_000 4936
_exptl_crystal_size_max 0.490
_exptl_crystal_size_mid 0.180
_exptl_crystal_size_min 0.110
_refine_diff_density_max 0.714
_refine_diff_density_min -0.411
_refine_diff_density_rms 0.092
_refine_ls_abs_structure_details
;
 Flack x determined using 6299 quotients [(I+)-(I-)]/[(I+)+(I-)]
 (Parsons, Flack and Wagner, Acta Cryst. B69 (2013) 249-259).
;
_refine_ls_abs_structure_Flack -0.004(4)
_refine_ls_extinction_method none
_refine_ls_goodness_of_fit_ref 1.043
_refine_ls_hydrogen_treatment constr
_refine_ls_matrix_type full
_refine_ls_number_parameters 1020
_refine_ls_number_reflns 19663
_refine_ls_number_restraints 581
_refine_ls_restrained_S_all 1.065
_refine_ls_R_factor_all 0.0592
_refine_ls_R_factor_gt 0.0490
_refine_ls_shift/su_max 0.001
_refine_ls_shift/su_mean 0.000
_refine_ls_structure_factor_coef Fsqd
_refine_ls_weighting_details 'w=1/[\s^2^(Fo^2^)+(0.1068P)^2^] where P=(Fo^2^+2Fc^2^)/3'
_refine_ls_weighting_scheme calc
_refine_ls_wR_factor_gt 0.1406
_refine_ls_wR_factor_ref 0.1500
_reflns_Friedel_coverage 0.846
_reflns_Friedel_fraction_full 0.999
_reflns_Friedel_fraction_max 0.999
_reflns_number_gt 15675
_reflns_number_total 19663
_reflns_threshold_expression 'I > 2\s(I)'
_cod_data_source_file c8sc01508b2.cif
_cod_data_source_block 2b
_cod_depositor_comments 'Adding full bibliography for 1549648--1549654.cif.'
_cod_database_code 1549654
_shelx_shelxl_version_number 2018/3
_shelx_space_group_comment
;
The symmetry employed for this shelxl refinement is uniquely defined
by the following loop, which should always be used as a source of
symmetry information in preference to the above space-group names.
They are only intended as comments.
;
_shelx_estimated_absorpt_t_min 0.371
_shelx_estimated_absorpt_t_max 0.769

loop_
_space_group_symop_operation_xyz
'x, y, z'
'-x+1/2, -y, z+1/2'
'-x, y+1/2, -z+1/2'
'x+1/2, -y+1/2, -z'

loop_
_atom_site_label
_atom_site_type_symbol
_atom_site_fract_x
_atom_site_fract_y
_atom_site_fract_z
_atom_site_U_iso_or_equiv
_atom_site_adp_type
_atom_site_occupancy
_atom_site_site_symmetry_order
_atom_site_calc_flag
_atom_site_refinement_flags_posn
_atom_site_refinement_flags_adp
C1 C 0.8091(5) 0.7695(4) 0.4875(3) 0.072(2) Uani 1 1 d . .
C2 C 0.8266(6) 0.7744(5) 0.5855(4) 0.093(3) Uani 1 1 d . .
H2A H 0.826027 0.806127 0.610330 0.111 Uiso 1 1 calc R U
H2B H 0.875044 0.766219 0.576559 0.111 Uiso 1 1 calc R U
C3 C 0.7941(7) 0.7242(6) 0.6127(4) 0.114(4) Uani 1 1 d D .
H3A H 0.794614 0.692623 0.587710 0.137 Uiso 1 1 calc R U
H3B H 0.745687 0.732495 0.621484 0.137 Uiso 1 1 calc R U
C4 C 0.8329(9) 0.7080(7) 0.6647(5) 0.144(5) Uani 1 1 d D .
H4A H 0.881810 0.701537 0.656139 0.173 Uiso 1 1 calc R U
H4B H 0.830574 0.739055 0.690268 0.173 Uiso 1 1 calc R U
C5 C 0.8033(14) 0.6561(8) 0.6915(7) 0.201(10) Uani 1 1 d D .
H5A H 0.783415 0.631995 0.664223 0.302 Uiso 1 1 calc R U
H5B H 0.767694 0.666749 0.717087 0.302 Uiso 1 1 calc R U
H5C H 0.840034 0.636452 0.710261 0.302 Uiso 1 1 calc R U
C6 C 0.7286(5) 0.8268(5) 0.5426(4) 0.093(3) Uani 1 1 d . .
H6A H 0.707913 0.820401 0.578180 0.111 Uiso 1 1 calc R U
H6B H 0.693446 0.817964 0.515345 0.111 Uiso 1 1 calc R U
C7 C 0.7491(7) 0.8896(5) 0.5374(6) 0.118(4) Uani 1 1 d D .
H7A H 0.783005 0.899196 0.565388 0.142 Uiso 1 1 calc R U
H7B H 0.770507 0.896310 0.502168 0.142 Uiso 1 1 calc R U
C8 C 0.6841(9) 0.9266(9) 0.5436(8) 0.177(7) Uani 1 1 d D .
H8A H 0.651499 0.905939 0.566420 0.212 Uiso 1 1 calc R U
H8B H 0.698256 0.959415 0.564254 0.212 Uiso 1 1 calc R U
C9 C 0.643(2) 0.948(2) 0.4950(13) 0.39(2) Uani 1 1 d D U
H9A H 0.604227 0.969977 0.507438 0.585 Uiso 1 1 calc R U
H9B H 0.672779 0.970110 0.472321 0.585 Uiso 1 1 calc R U
H9C H 0.625664 0.916226 0.474503 0.585 Uiso 1 1 calc R U
C10 C 0.7490(6) 0.7481(5) 0.2216(4) 0.095(3) Uani 1 1 d . .
C11 C 0.7177(11) 0.7314(11) 0.1244(6) 0.188(9) Uani 1 1 d . .
H11A H 0.672940 0.726368 0.106386 0.226 Uiso 1 1 calc R U
H11B H 0.737885 0.694559 0.130404 0.226 Uiso 1 1 calc R U
C12 C 0.7665(19) 0.7658(15) 0.0872(8) 0.288(18) Uani 1 1 d D .
H12A H 0.744797 0.800885 0.076365 0.346 Uiso 1 1 calc R U
H12B H 0.810637 0.773770 0.105170 0.346 Uiso 1 1 calc R U
C13 C 0.777(2) 0.7267(19) 0.0381(12) 0.47(4) Uani 1 1 d D .
H13A H 0.787534 0.688760 0.049904 0.563 Uiso 1 1 calc R U
H13B H 0.735533 0.726003 0.015318 0.563 Uiso 1 1 calc R U
C14 C 0.839(2) 0.752(2) 0.0078(14) 0.47(4) Uani 1 1 d D .
H14A H 0.848666 0.729993 -0.023858 0.710 Uiso 1 1 calc R U
H14B H 0.827140 0.789829 -0.003064 0.710 Uiso 1 1 calc R U
H14C H 0.878771 0.752851 0.031277 0.710 Uiso 1 1 calc R U
C15 C 0.6443(11) 0.7968(11) 0.1830(8) 0.233(12) Uani 1 1 d D .
H15A H 0.641145 0.819994 0.150614 0.280 Uiso 1 1 calc R U
H15B H 0.649359 0.821357 0.214263 0.280 Uiso 1 1 calc R U
C16 C 0.5771(11) 0.7620(13) 0.1889(12) 0.35(2) Uani 1 1 d D .
H16A H 0.569341 0.737357 0.158074 0.420 Uiso 1 1 calc R U
H16B H 0.576260 0.740472 0.222485 0.420 Uiso 1 1 calc R U
C17 C 0.5258(14) 0.8110(14) 0.1901(14) 0.39(3) Uani 1 1 d D .
H17A H 0.543329 0.840744 0.213419 0.465 Uiso 1 1 calc R U
H17B H 0.519458 0.826089 0.153664 0.465 Uiso 1 1 calc R U
C18 C 0.4576(17) 0.789(3) 0.2117(19) 0.60(6) Uani 1 1 d D .
H18A H 0.423845 0.818707 0.212962 0.903 Uiso 1 1 calc R U
H18B H 0.440781 0.759524 0.188216 0.903 Uiso 1 1 calc R U
H18C H 0.464543 0.774112 0.247697 0.903 Uiso 1 1 calc R U
C19 C 0.9585(5) 0.5880(3) 0.3368(4) 0.068(2) Uani 1 1 d . .
C20 C 0.9172(5) 0.5021(4) 0.2941(4) 0.081(2) Uani 1 1 d . .
H20A H 0.926511 0.462740 0.301430 0.098 Uiso 1 1 calc R U
H20B H 0.945919 0.513129 0.263289 0.098 Uiso 1 1 calc R U
C21 C 0.8406(6) 0.5085(4) 0.2784(5) 0.102(3) Uani 1 1 d . .
H21A H 0.811291 0.494107 0.307526 0.123 Uiso 1 1 calc R U
H21B H 0.829762 0.547976 0.273503 0.123 Uiso 1 1 calc R U
C22 C 0.8250(9) 0.4771(6) 0.2265(8) 0.161(7) Uani 1 1 d D .
H22A H 0.865515 0.480341 0.202904 0.194 Uiso 1 1 calc R U
H22B H 0.819834 0.437608 0.235545 0.194 Uiso 1 1 calc R U
C23 C 0.7617(13) 0.4946(13) 0.1944(11) 0.252(14) Uani 1 1 d D .
H23A H 0.757646 0.471425 0.162462 0.378 Uiso 1 1 calc R U
H23B H 0.720512 0.490261 0.216418 0.378 Uiso 1 1 calc R U
H23C H 0.766380 0.533170 0.183643 0.378 Uiso 1 1 calc R U
C24 C 0.9329(7) 0.5059(4) 0.3938(5) 0.100(3) Uani 1 1 d D .
H24A H 0.891888 0.481928 0.392840 0.120 Uiso 1 1 calc R U
H24B H 0.926743 0.532707 0.423186 0.120 Uiso 1 1 calc R U
C25 C 0.9966(8) 0.4704(6) 0.4054(6) 0.149(6) Uani 1 1 d D .
H25A H 1.036169 0.494689 0.412978 0.179 Uiso 1 1 calc R U
H25B H 1.007758 0.448164 0.373427 0.179 Uiso 1 1 calc R U
C26 C 0.9845(12) 0.4318(8) 0.4533(8) 0.208(10) Uani 1 1 d D .
H26A H 0.941659 0.410789 0.447576 0.250 Uiso 1 1 calc R U
H26B H 0.978795 0.454157 0.486066 0.250 Uiso 1 1 calc R U
C27 C 1.0455(16) 0.3907(10) 0.4613(14) 0.33(2) Uani 1 1 d D .
H27A H 1.035980 0.366888 0.492038 0.496 Uiso 1 1 calc R U
H27B H 1.050738 0.367983 0.429212 0.496 Uiso 1 1 calc R U
H27C H 1.087849 0.411322 0.467676 0.496 Uiso 1 1 calc R U
C28 C 1.1053(4) 0.8177(4) 0.4413(4) 0.073(2) Uani 1 1 d . .
C29 C 1.1382(6) 0.8164(4) 0.5378(4) 0.095(3) Uani 1 1 d . .
H29A H 1.177152 0.833025 0.557382 0.114 Uiso 1 1 calc R U
H29B H 1.148492 0.776834 0.532727 0.114 Uiso 1 1 calc R U
C30 C 1.0712(7) 0.8220(6) 0.5730(5) 0.112(3) Uani 1 1 d . .
H30A H 1.064963 0.860907 0.583727 0.135 Uiso 1 1 calc R U
H30B H 1.030728 0.810801 0.551719 0.135 Uiso 1 1 calc R U
C31 C 1.0764(10) 0.7869(12) 0.6213(7) 0.193(9) Uani 1 1 d D .
H31A H 1.119408 0.795036 0.640747 0.232 Uiso 1 1 calc R U
H31B H 1.076608 0.747534 0.611073 0.232 Uiso 1 1 calc R U
C32 C 1.0146(16) 0.799(2) 0.6567(13) 0.37(3) Uani 1 1 d D .
H32A H 1.016906 0.776458 0.688991 0.558 Uiso 1 1 calc R U
H32B H 1.014966 0.838192 0.666768 0.558 Uiso 1 1 calc R U
H32C H 0.972334 0.790875 0.637210 0.558 Uiso 1 1 calc R U
C33 C 1.1575(6) 0.9020(5) 0.4852(5) 0.101(3) Uani 1 1 d . .
H33A H 1.147595 0.918996 0.520278 0.121 Uiso 1 1 calc R U
H33B H 1.133603 0.923563 0.457297 0.121 Uiso 1 1 calc R U
C34 C 1.2368(8) 0.9026(6) 0.4746(8) 0.151(6) Uani 1 1 d D .
H34A H 1.246711 0.886507 0.439056 0.181 Uiso 1 1 calc R U
H34B H 1.260694 0.880231 0.501909 0.181 Uiso 1 1 calc R U
C35 C 1.2632(12) 0.9640(7) 0.4768(12) 0.234(12) Uani 1 1 d D .
H35A H 1.238538 0.987319 0.450687 0.281 Uiso 1 1 calc R U
H35B H 1.257366 0.979725 0.512933 0.281 Uiso 1 1 calc R U
C36 C 1.3397(11) 0.9590(16) 0.4622(17) 0.36(3) Uani 1 1 d D .
H36A H 1.360842 0.995569 0.462505 0.543 Uiso 1 1 calc R U
H36B H 1.362830 0.935311 0.488256 0.543 Uiso 1 1 calc R U
H36C H 1.344146 0.942847 0.426487 0.543 Uiso 1 1 calc R U
C37 C 1.0700(5) 0.7859(3) 0.1834(4) 0.071(2) Uani 1 1 d . .
C38 C 1.1885(10) 0.8136(7) 0.1588(9) 0.204(11) Uani 1 1 d D .
H38A H 1.182602 0.834902 0.192169 0.245 Uiso 1 1 calc R U
H38B H 1.226644 0.787396 0.164419 0.245 Uiso 1 1 calc R U
C39 C 1.2081(12) 0.8525(9) 0.1150(9) 0.237(12) Uani 1 1 d D .
H39A H 1.171649 0.880217 0.108864 0.284 Uiso 1 1 calc R U
H39B H 1.216885 0.832497 0.081259 0.284 Uiso 1 1 calc R U
C40 C 1.2738(11) 0.8797(9) 0.1360(11) 0.229(12) Uani 1 1 d D .
H40A H 1.271996 0.920067 0.130568 0.275 Uiso 1 1 calc R U
H40B H 1.279385 0.872307 0.174653 0.275 Uiso 1 1 calc R U
C41 C 1.333(2) 0.855(2) 0.105(2) 0.43(3) Uani 1 1 d D U
H41A H 1.376466 0.871040 0.116757 0.644 Uiso 1 1 calc R U
H41B H 1.334306 0.814913 0.110365 0.644 Uiso 1 1 calc R U
H41C H 1.326954 0.862432 0.066503 0.644 Uiso 1 1 calc R U
C42 C 1.1261(8) 0.7335(6) 0.1111(6) 0.145(6) Uani 1 1 d D .
H42A H 1.107578 0.699912 0.128220 0.174 Uiso 1 1 calc R U
H42B H 1.174716 0.726743 0.101858 0.174 Uiso 1 1 calc R U
C43 C 1.0844(9) 0.7467(6) 0.0594(5) 0.171(7) Uani 1 1 d D .
H43A H 1.036742 0.755638 0.069908 0.205 Uiso 1 1 calc R U
H43B H 1.104261 0.780032 0.042776 0.205 Uiso 1 1 calc R U
C44 C 1.0820(16) 0.7011(10) 0.0173(8) 0.280(17) Uani 1 1 d D .
H44A H 1.069812 0.665937 0.034815 0.336 Uiso 1 1 calc R U
H44B H 1.128212 0.696804 0.001422 0.336 Uiso 1 1 calc R U
C45 C 1.029(2) 0.7128(13) -0.0282(10) 0.34(2) Uani 1 1 d D .
H45A H 1.030146 0.682420 -0.053932 0.508 Uiso 1 1 calc R U
H45B H 0.983364 0.716279 -0.012990 0.508 Uiso 1 1 calc R U
H45C H 1.041784 0.747158 -0.046396 0.508 Uiso 1 1 calc R U
C46 C 0.8863(5) 0.9600(4) 0.3371(3) 0.069(2) Uani 1 1 d . .
C47 C 0.9395(7) 1.0526(4) 0.3528(5) 0.111(3) Uani 1 1 d D .
H47A H 0.921078 1.090588 0.353048 0.133 Uiso 1 1 calc R U
H47B H 0.964201 1.047217 0.318623 0.133 Uiso 1 1 calc R U
C48 C 0.9906(7) 1.0460(6) 0.3994(6) 0.125(4) Uani 1 1 d D .
H48A H 1.009987 1.008325 0.399217 0.150 Uiso 1 1 calc R U
H48B H 0.966665 1.051765 0.433783 0.150 Uiso 1 1 calc R U
C49 C 1.0485(9) 1.0887(6) 0.3929(9) 0.159(6) Uani 1 1 d D .
H49A H 1.030117 1.126631 0.394797 0.190 Uiso 1 1 calc R U
H49B H 1.072363 1.083821 0.358310 0.190 Uiso 1 1 calc R U
C50 C 1.0982(16) 1.0770(15) 0.4407(12) 0.285(15) Uani 1 1 d D U
H50A H 1.136847 1.102767 0.439317 0.428 Uiso 1 1 calc R U
H50B H 1.073491 1.081708 0.474407 0.428 Uiso 1 1 calc R U
H50C H 1.115451 1.039188 0.438168 0.428 Uiso 1 1 calc R U
C51 C 0.8238(8) 1.0270(6) 0.3977(9) 0.181(8) Uani 1 1 d D .
H51A H 0.803506 0.993034 0.412876 0.217 Uiso 1 1 calc R U
H51B H 0.844500 1.048409 0.427157 0.217 Uiso 1 1 calc R U
C52 C 0.7683(12) 1.0609(11) 0.3704(9) 0.212(9) Uani 1 1 d D U
H52A H 0.742093 1.038146 0.344697 0.255 Uiso 1 1 calc R U
H52B H 0.788559 1.092583 0.351151 0.255 Uiso 1 1 calc R U
C53 C 0.7205(14) 1.0812(13) 0.4177(10) 0.235(10) Uani 1 1 d D U
H53A H 0.698245 1.049153 0.434913 0.282 Uiso 1 1 calc R U
H53B H 0.748478 1.100429 0.444944 0.282 Uiso 1 1 calc R U
C54 C 0.6650(17) 1.1209(14) 0.3954(14) 0.303(16) Uani 1 1 d D U
H54A H 0.635506 1.133409 0.424670 0.455 Uiso 1 1 calc R U
H54B H 0.687300 1.152687 0.378783 0.455 Uiso 1 1 calc R U
H54C H 0.637200 1.101546 0.368779 0.455 Uiso 1 1 calc R U
C55 C 0.8032(5) 0.6575(4) 0.3561(3) 0.069(2) Uani 1 1 d . .
C56 C 0.7632(6) 0.6229(4) 0.3534(4) 0.088(3) Uani 1 1 d D .
C57 C 0.7140(10) 0.5760(7) 0.3594(7) 0.165(5) Uani 1 1 d D U
C58 C 0.5975(15) 0.5533(17) 0.3060(15) 0.312(14) Uani 1 1 d D U
H58A H 0.611086 0.522460 0.282334 0.374 Uiso 1 1 calc R U
H58B H 0.573368 0.579755 0.282592 0.374 Uiso 1 1 calc R U
C59 C 0.5386(14) 0.528(2) 0.3410(16) 0.45(3) Uani 1 1 d D U
H59A H 0.502858 0.513039 0.317670 0.672 Uiso 1 1 calc R U
H59B H 0.557239 0.498633 0.363425 0.672 Uiso 1 1 calc R U
H59C H 0.518900 0.556871 0.363687 0.672 Uiso 1 1 calc R U
C60 C 1.1080(5) 0.7133(4) 0.3055(4) 0.080(2) Uani 1 1 d . .
C61 C 1.1620(5) 0.6951(4) 0.2873(4) 0.082(2) Uani 1 1 d . .
C62 C 1.2211(7) 0.6753(6) 0.2595(7) 0.117(4) Uani 1 1 d . .
C63 C 1.3312(9) 0.6368(12) 0.2615(10) 0.238(13) Uani 1 1 d D .
H63A H 1.362885 0.668674 0.261150 0.286 Uiso 1 1 calc R U
H63B H 1.318995 0.628682 0.223981 0.286 Uiso 1 1 calc R U
C64 C 1.3702(18) 0.5869(17) 0.2841(19) 0.40(3) Uani 1 1 d D .
H64A H 1.410864 0.579817 0.262222 0.605 Uiso 1 1 calc R U
H64B H 1.384268 0.594683 0.320907 0.605 Uiso 1 1 calc R U
H64C H 1.340229 0.554555 0.283611 0.605 Uiso 1 1 calc R U
C65 C 0.9365(4) 0.8694(3) 0.4475(3) 0.0602(17) Uani 1 1 d . .
C66 C 0.9370(5) 0.9004(5) 0.4843(4) 0.085(3) Uani 1 1 d . .
C67 C 0.9523(13) 0.9404(10) 0.5299(8) 0.214(9) Uani 1 1 d D U
C68 C 0.8983(18) 1.0187(10) 0.5737(9) 0.281(18) Uani 1 1 d D .
H68A H 0.942542 1.038699 0.573949 0.338 Uiso 1 1 calc R U
H68B H 0.893902 0.998585 0.607912 0.338 Uiso 1 1 calc R U
C69 C 0.838(3) 1.0606(18) 0.568(3) 0.57(5) Uani 1 1 d D .
H69A H 0.839152 1.086630 0.597845 0.862 Uiso 1 1 calc R U
H69B H 0.842827 1.080750 0.534287 0.862 Uiso 1 1 calc R U
H69C H 0.794304 1.040733 0.568168 0.862 Uiso 1 1 calc R U
C70 C 0.8751(5) 0.8519(4) 0.2072(4) 0.080(2) Uani 1 1 d . .
C71 C 0.8413(7) 0.8806(5) 0.1777(5) 0.106(4) Uani 1 1 d . .
C72 C 0.8024(12) 0.9186(8) 0.1422(9) 0.177(9) Uani 1 1 d . .
C73 C 0.8401(16) 0.9930(9) 0.2018(9) 0.222(12) Uani 1 1 d D .
H73A H 0.886966 0.977358 0.202954 0.267 Uiso 1 1 calc R U
H73B H 0.814819 0.978566 0.233082 0.267 Uiso 1 1 calc R U
C74 C 0.8455(17) 1.0559(9) 0.2072(15) 0.259(15) Uani 1 1 d D .
H74A H 0.804746 1.069976 0.225619 0.388 Uiso 1 1 calc R U
H74B H 0.848628 1.072519 0.171697 0.388 Uiso 1 1 calc R U
H74C H 0.886549 1.065250 0.227905 0.388 Uiso 1 1 calc R U
Cu1 Cu 0.79339(6) 0.74607(5) 0.35352(4) 0.0754(3) Uani 1 1 d . .
Cu2 Cu 0.85399(6) 0.84866(5) 0.39676(5) 0.0789(3) Uani 1 1 d . .
Cu3 Cu 0.83392(7) 0.83642(5) 0.28911(5) 0.0881(3) Uani 1 1 d . .
Cu4 Cu 0.88688(6) 0.68412(5) 0.40019(5) 0.0764(3) Uani 1 1 d . .
Cu5 Cu 0.95328(6) 0.78164(4) 0.43197(5) 0.0775(3) Uani 1 1 d . .
Cu6 Cu 0.98868(6) 0.86843(5) 0.37265(5) 0.0774(3) Uani 1 1 d . .
Cu7 Cu 0.95936(6) 0.85820(5) 0.25974(5) 0.0787(3) Uani 1 1 d . .
Cu8 Cu 0.90573(6) 0.77059(5) 0.21676(5) 0.0803(3) Uani 1 1 d . .
Cu9 Cu 0.86952(6) 0.68508(5) 0.29206(4) 0.0767(3) Uani 1 1 d . .
Cu10 Cu 1.04409(6) 0.70645(4) 0.37161(4) 0.0723(3) Uani 1 1 d . .
Cu11 Cu 1.06622(7) 0.79420(4) 0.31307(4) 0.0757(3) Uani 1 1 d . .
Cu12 Cu 1.00620(6) 0.70511(5) 0.27196(4) 0.0742(3) Uani 1 1 d . .
N1 N 0.7884(4) 0.7890(3) 0.5356(3) 0.0735(18) Uani 1 1 d . .
N2 N 0.7059(6) 0.7597(6) 0.1789(4) 0.138(4) Uani 1 1 d . .
N3 N 0.9384(4) 0.5360(3) 0.3427(3) 0.0716(17) Uani 1 1 d . .
N4 N 1.1324(4) 0.8432(3) 0.4846(3) 0.083(2) Uani 1 1 d . .
N5 N 1.1211(6) 0.7801(4) 0.1480(4) 0.116(4) Uani 1 1 d D .
N6 N 0.8797(5) 1.0117(3) 0.3558(4) 0.100(3) Uani 1 1 d . .
O1 O 0.6642(10) 0.5815(8) 0.3181(9) 0.240(7) Uani 1 1 d D U
O2 O 0.7247(12) 0.5341(8) 0.3935(9) 0.261(9) Uani 1 1 d D U
O3 O 1.2680(5) 0.6535(6) 0.2898(5) 0.156(4) Uani 1 1 d D .
O4 O 1.2309(8) 0.6793(7) 0.2130(6) 0.205(7) Uani 1 1 d . .
O5 O 0.8969(8) 0.9789(5) 0.5283(5) 0.179(5) Uani 1 1 d D .
O6 O 0.9356(14) 0.9114(8) 0.5793(6) 0.287(12) Uani 1 1 d . .
O7 O 0.8063(9) 0.9735(5) 0.1535(7) 0.209(7) Uani 1 1 d D .
O8 O 0.7746(15) 0.9025(7) 0.1018(9) 0.331(17) Uani 1 1 d . .
S1 S 0.87960(13) 0.72443(10) 0.48355(8) 0.0722(5) Uani 1 1 d . .
S2 S 0.76440(11) 0.79465(10) 0.42985(8) 0.0683(5) Uani 1 1 d . .
S3 S 0.81748(13) 0.70453(11) 0.21107(9) 0.0767(6) Uani 1 1 d . .
S4 S 0.73146(12) 0.78345(11) 0.28217(10) 0.0779(6) Uani 1 1 d . .
S5 S 0.98447(12) 0.62613(8) 0.39429(9) 0.0690(5) Uani 1 1 d . .
S6 S 0.95715(12) 0.61826(8) 0.27238(8) 0.0667(5) Uani 1 1 d . .
S7 S 1.06690(12) 0.75211(9) 0.45094(9) 0.0708(5) Uani 1 1 d . .
S8 S 1.10729(11) 0.85239(9) 0.37935(10) 0.0704(5) Uani 1 1 d . .
S9 S 1.00545(14) 0.73509(10) 0.18101(8) 0.0756(6) Uani 1 1 d . .
S10 S 1.07047(13) 0.84105(9) 0.22837(9) 0.0725(6) Uani 1 1 d . .
S11 S 0.96613(12) 0.93881(8) 0.31086(9) 0.0710(5) Uani 1 1 d . .
S12 S 0.81315(12) 0.91702(10) 0.33921(10) 0.0758(6) Uani 1 1 d . .
S13 S 0.93047(9) 0.77387(7) 0.32937(7) 0.0503(4) Uani 1 1 d . .

loop_
_atom_site_aniso_label
_atom_site_aniso_U_11
_atom_site_aniso_U_22
_atom_site_aniso_U_33
_atom_site_aniso_U_23
_atom_site_aniso_U_13
_atom_site_aniso_U_12
C1 0.084(5) 0.071(5) 0.060(4) -0.008(4) 0.015(4) -0.027(4)
C2 0.102(7) 0.114(7) 0.062(5) -0.014(4) 0.011(4) -0.036(6)
C3 0.137(10) 0.129(9) 0.076(6) 0.013(6) 0.008(6) -0.033(8)
C4 0.181(15) 0.169(13) 0.083(7) 0.026(8) 0.011(8) -0.011(12)
C5 0.28(3) 0.210(19) 0.115(12) 0.047(12) 0.012(15) -0.074(19)
C6 0.071(5) 0.130(7) 0.077(6) -0.027(5) 0.038(4) -0.023(5)
C7 0.140(10) 0.105(7) 0.109(8) -0.034(7) 0.030(8) -0.013(7)
C8 0.158(14) 0.191(16) 0.181(16) -0.062(14) 0.046(12) 0.030(12)
C9 0.37(3) 0.43(3) 0.37(3) 0.05(2) -0.06(2) 0.07(2)
C10 0.088(6) 0.114(8) 0.083(6) -0.003(6) -0.024(5) -0.020(6)
C11 0.170(15) 0.30(3) 0.096(8) -0.056(12) -0.064(9) 0.063(15)
C12 0.33(4) 0.44(5) 0.102(13) -0.024(18) -0.009(16) 0.01(3)
C13 0.31(5) 0.93(10) 0.17(2) -0.24(4) -0.01(2) 0.10(6)
C14 0.39(6) 0.89(11) 0.15(2) 0.00(5) 0.01(3) 0.24(6)
C15 0.191(15) 0.38(3) 0.125(13) -0.042(17) -0.067(13) 0.153(19)
C16 0.110(12) 0.75(6) 0.19(2) 0.01(4) 0.001(15) 0.11(2)
C17 0.156(18) 0.77(7) 0.24(3) -0.11(4) -0.07(2) 0.12(3)
C18 0.17(2) 1.33(17) 0.32(5) 0.05(9) 0.03(3) 0.13(5)
C19 0.077(5) 0.048(4) 0.079(5) -0.006(3) 0.004(4) 0.013(4)
C20 0.099(6) 0.056(4) 0.089(6) -0.012(4) 0.011(5) -0.002(4)
C21 0.104(7) 0.072(6) 0.132(9) -0.007(6) -0.022(7) -0.018(5)
C22 0.158(13) 0.098(9) 0.228(17) -0.072(11) -0.064(12) 0.022(9)
C23 0.24(3) 0.26(3) 0.26(3) -0.05(3) -0.11(2) 0.06(2)
C24 0.143(9) 0.064(5) 0.092(6) 0.005(5) -0.001(6) -0.010(5)
C25 0.191(14) 0.115(10) 0.141(12) 0.028(9) -0.032(11) 0.019(10)
C26 0.24(2) 0.157(16) 0.22(2) 0.085(15) -0.061(18) -0.013(15)
C27 0.42(4) 0.17(2) 0.41(5) 0.08(3) -0.23(4) 0.04(3)
C28 0.048(4) 0.077(5) 0.094(6) -0.022(4) -0.015(4) 0.022(4)
C29 0.111(7) 0.079(6) 0.096(6) -0.022(5) -0.054(5) 0.023(5)
C30 0.128(8) 0.116(9) 0.093(7) -0.017(6) -0.033(6) 0.021(8)
C31 0.173(15) 0.31(3) 0.101(10) 0.041(12) -0.049(9) 0.019(17)
C32 0.25(4) 0.64(9) 0.23(3) 0.12(4) 0.05(2) 0.10(5)
C33 0.111(7) 0.083(6) 0.109(8) -0.028(5) -0.030(6) -0.010(6)
C34 0.114(8) 0.157(12) 0.182(15) -0.044(11) -0.039(10) -0.043(9)
C35 0.24(2) 0.198(18) 0.26(3) -0.06(2) 0.01(2) -0.125(19)
C36 0.195(19) 0.44(5) 0.45(6) -0.09(4) -0.07(3) -0.18(3)
C37 0.088(5) 0.054(4) 0.071(5) -0.005(4) 0.017(4) 0.005(4)
C38 0.181(14) 0.133(12) 0.30(2) -0.118(14) 0.129(16) -0.059(11)
C39 0.217(19) 0.179(18) 0.32(3) -0.090(17) 0.09(2) -0.079(16)
C40 0.21(2) 0.164(17) 0.31(3) -0.04(2) 0.085(19) -0.091(16)
C41 0.30(3) 0.50(5) 0.49(5) -0.05(4) 0.20(3) -0.02(3)
C42 0.185(14) 0.113(9) 0.138(9) -0.059(8) 0.098(9) -0.049(9)
C43 0.26(2) 0.137(11) 0.117(8) -0.022(8) 0.109(10) -0.065(12)
C44 0.40(4) 0.30(3) 0.137(14) -0.104(17) 0.125(18) -0.20(3)
C45 0.54(5) 0.34(4) 0.142(18) -0.08(2) 0.07(2) -0.17(4)
C46 0.075(5) 0.064(4) 0.070(5) 0.007(4) 0.007(4) 0.014(4)
C47 0.128(8) 0.061(5) 0.144(9) -0.022(6) 0.043(7) -0.006(5)
C48 0.127(9) 0.118(9) 0.130(9) -0.035(8) 0.035(7) -0.029(8)
C49 0.146(12) 0.107(10) 0.224(18) -0.014(11) 0.002(12) -0.026(9)
C50 0.25(2) 0.28(3) 0.32(2) 0.02(2) -0.088(19) -0.040(19)
C51 0.125(11) 0.094(9) 0.32(2) -0.060(12) 0.082(12) 0.003(7)
C52 0.200(12) 0.209(14) 0.226(14) -0.007(11) 0.024(11) 0.026(10)
C53 0.213(14) 0.247(15) 0.245(15) 0.002(12) 0.035(11) 0.030(11)
C54 0.29(2) 0.30(3) 0.32(3) 0.02(2) 0.06(2) 0.08(2)
C55 0.068(5) 0.067(5) 0.071(5) -0.018(4) 0.006(4) -0.005(4)
C56 0.092(6) 0.073(5) 0.098(7) -0.023(5) 0.026(5) -0.011(5)
C57 0.202(11) 0.138(9) 0.153(9) -0.055(7) 0.050(8) -0.036(8)
C58 0.274(16) 0.322(19) 0.341(19) -0.031(13) -0.022(12) -0.055(13)
C59 0.41(3) 0.46(4) 0.47(4) 0.02(3) 0.06(2) -0.08(2)
C60 0.068(5) 0.064(5) 0.107(7) -0.016(5) 0.009(4) -0.001(4)
C61 0.079(5) 0.067(5) 0.101(6) -0.020(5) -0.001(5) 0.007(4)
C62 0.104(8) 0.117(9) 0.130(9) -0.014(8) 0.041(7) 0.022(7)
C63 0.103(11) 0.35(3) 0.26(3) -0.07(2) 0.040(14) 0.057(16)
C64 0.25(4) 0.49(7) 0.47(7) 0.05(5) 0.09(4) 0.21(4)
C65 0.063(4) 0.062(4) 0.056(4) -0.003(3) 0.000(3) 0.005(4)
C66 0.086(6) 0.099(6) 0.071(5) -0.015(4) -0.003(5) 0.006(5)
C67 0.31(2) 0.215(15) 0.117(10) -0.084(9) -0.012(12) 0.122(14)
C68 0.46(5) 0.17(2) 0.21(2) -0.101(18) 0.15(3) -0.01(2)
C69 0.71(10) 0.25(4) 0.76(12) -0.13(6) 0.19(8) 0.18(5)
C70 0.071(5) 0.095(6) 0.075(5) 0.001(5) -0.007(4) 0.010(5)
C71 0.128(9) 0.088(7) 0.101(7) 0.014(6) -0.033(7) -0.002(6)
C72 0.23(2) 0.119(9) 0.186(16) 0.035(9) -0.106(16) 0.011(11)
C73 0.31(3) 0.197(16) 0.158(16) 0.033(14) -0.085(19) 0.01(2)
C74 0.24(3) 0.23(2) 0.30(4) -0.02(2) 0.03(3) -0.07(2)
Cu1 0.0943(8) 0.0701(6) 0.0618(5) -0.0080(5) 0.0015(5) 0.0058(6)
Cu2 0.0716(6) 0.0847(7) 0.0805(7) 0.0151(6) -0.0085(5) -0.0136(6)
Cu3 0.0971(8) 0.0859(7) 0.0813(7) -0.0090(6) 0.0146(6) -0.0152(6)
Cu4 0.0820(7) 0.0767(7) 0.0706(6) -0.0179(5) -0.0031(5) 0.0046(5)
Cu5 0.0656(6) 0.0619(6) 0.1050(8) 0.0039(5) 0.0065(6) 0.0002(5)
Cu6 0.0731(6) 0.0858(7) 0.0732(6) 0.0114(5) 0.0131(5) 0.0178(6)
Cu7 0.0830(7) 0.0765(6) 0.0766(7) -0.0148(5) 0.0042(5) 0.0059(6)
Cu8 0.0774(7) 0.0767(7) 0.0867(7) 0.0026(6) 0.0023(6) -0.0031(5)
Cu9 0.0761(6) 0.0928(8) 0.0611(5) 0.0048(5) 0.0081(5) 0.0103(6)
Cu10 0.0822(6) 0.0639(5) 0.0709(6) -0.0100(5) -0.0025(5) -0.0052(5)
Cu11 0.0992(8) 0.0573(5) 0.0706(6) -0.0099(5) -0.0012(5) 0.0052(5)
Cu12 0.0802(7) 0.0708(6) 0.0715(6) 0.0042(5) -0.0063(5) -0.0163(5)
N1 0.069(4) 0.093(5) 0.058(3) -0.016(3) 0.017(3) -0.019(4)
N2 0.121(8) 0.196(12) 0.096(6) -0.032(7) -0.042(6) 0.030(8)
N3 0.088(5) 0.045(3) 0.082(4) -0.008(3) 0.000(4) -0.001(3)
N4 0.078(4) 0.084(5) 0.086(4) -0.023(4) -0.031(4) 0.011(4)
N5 0.126(7) 0.099(6) 0.123(7) -0.039(5) 0.071(6) -0.025(5)
N6 0.092(5) 0.068(4) 0.140(8) -0.027(5) 0.017(5) 0.016(4)
O1 0.188(10) 0.230(12) 0.302(13) -0.059(10) -0.026(9) -0.017(9)
O2 0.333(19) 0.196(12) 0.255(16) 0.030(11) 0.066(14) -0.095(13)
O3 0.099(6) 0.184(10) 0.184(9) -0.045(8) 0.015(6) 0.052(7)
O4 0.222(14) 0.241(16) 0.151(8) -0.002(10) 0.083(9) 0.103(12)
O5 0.249(14) 0.137(8) 0.151(9) -0.072(7) 0.010(9) 0.031(9)
O6 0.47(3) 0.277(18) 0.115(8) -0.072(9) -0.050(13) 0.19(2)
O7 0.281(18) 0.126(7) 0.221(14) 0.036(8) -0.105(13) 0.055(10)
O8 0.54(4) 0.179(13) 0.27(2) 0.011(12) -0.29(3) 0.056(18)
S1 0.0923(14) 0.0715(12) 0.0526(10) 0.0002(9) 0.0085(10) -0.0034(11)
S2 0.0601(10) 0.0803(13) 0.0645(11) -0.0117(10) 0.0131(9) -0.0055(10)
S3 0.0781(13) 0.0893(14) 0.0627(11) -0.0130(11) -0.0108(10) -0.0062(12)
S4 0.0638(11) 0.0932(15) 0.0769(13) -0.0073(11) -0.0079(10) 0.0030(11)
S5 0.0857(13) 0.0539(10) 0.0673(11) -0.0014(9) -0.0056(10) 0.0024(10)
S6 0.0836(13) 0.0538(10) 0.0627(10) -0.0110(8) 0.0043(10) -0.0022(10)
S7 0.0761(13) 0.0641(11) 0.0723(12) -0.0055(9) -0.0199(10) 0.0055(10)
S8 0.0591(11) 0.0709(12) 0.0810(13) -0.0132(10) -0.0030(9) -0.0089(10)
S9 0.0943(15) 0.0729(12) 0.0595(11) -0.0122(9) 0.0175(11) -0.0142(12)
S10 0.0873(14) 0.0580(11) 0.0723(12) -0.0088(9) 0.0242(11) -0.0122(10)
S11 0.0817(14) 0.0522(10) 0.0790(13) 0.0023(9) 0.0190(11) 0.0022(10)
S12 0.0674(12) 0.0669(12) 0.0931(15) 0.0040(11) 0.0053(11) 0.0106(10)
S13 0.0509(9) 0.0483(8) 0.0519(8) -0.0037(7) 0.0019(7) 0.0006(7)

loop_
_atom_type_symbol
_atom_type_description
_atom_type_scat_dispersion_real
_atom_type_scat_dispersion_imag
_atom_type_scat_source
C C 0.0033 0.0016 'International Tables Vol C Tables 4.2.6.8 and 6.1.1.4'
H H 0.0000 0.0000 'International Tables Vol C Tables 4.2.6.8 and 6.1.1.4'
N N 0.0061 0.0033 'International Tables Vol C Tables 4.2.6.8 and 6.1.1.4'
O O 0.0106 0.0060 'International Tables Vol C Tables 4.2.6.8 and 6.1.1.4'
S S 0.1246 0.1234 'International Tables Vol C Tables 4.2.6.8 and 6.1.1.4'
Cu Cu 0.3201 1.2651 'International Tables Vol C Tables 4.2.6.8 and 6.1.1.4'

loop_
_geom_angle_atom_site_label_1
_geom_angle_atom_site_label_2
_geom_angle_atom_site_label_3
_geom_angle
N1 C1 S1 120.0(7)
N1 C1 S2 116.8(7)
S1 C1 S2 123.1(5)
N1 C2 C3 110.6(8)
C2 C3 C4 111.8(10)
C5 C4 C3 112.9(13)
N1 C6 C7 112.6(8)
C8 C7 C6 109.9(13)
C9 C8 C7 122(2)
N2 C10 S3 118.4(9)
N2 C10 S4 116.2(9)
S3 C10 S4 125.2(6)
N2 C11 C12 112(2)
C13 C12 C11 103(3)
C14 C13 C12 104(3)
N2 C15 C16 110.7(18)
C17 C16 C15 97.3(19)
C18 C17 C16 107(3)
N3 C19 S6 119.4(7)
N3 C19 S5 119.0(7)
S6 C19 S5 121.6(5)
N3 C20 C21 114.1(8)
C22 C21 C20 110.7(11)
C23 C22 C21 117.7(16)
N3 C24 C25 112.4(10)
C24 C25 C26 111.4(13)
C25 C26 C27 111.9(17)
N4 C28 S8 118.5(7)
N4 C28 S7 117.7(8)
S8 C28 S7 123.8(5)
N4 C29 C30 113.5(8)
C31 C30 C29 110.4(12)
C30 C31 C32 108(2)
N4 C33 C34 109.1(10)
C33 C34 C35 108.9(14)
C36 C35 C34 103.5(19)
N5 C37 S10 120.1(7)
N5 C37 S9 115.8(7)
S10 C37 S9 124.2(5)
C39 C38 N5 114.6(17)
C38 C39 C40 103.5(12)
C41 C40 C39 107(2)
N5 C42 C43 109.3(12)
C44 C43 C42 116.1(17)
C43 C44 C45 113(2)
N6 C46 S11 119.0(7)
N6 C46 S12 117.6(7)
S11 C46 S12 123.4(5)
N6 C47 C48 112.6(10)
C47 C48 C49 108.8(12)
C48 C49 C50 104.5(17)
C52 C51 N6 108.9(17)
C51 C52 C53 104.4(17)
C54 C53 C52 109(2)
C56 C55 Cu4 142.6(9)
C56 C55 Cu1 131.9(8)
Cu4 C55 Cu1 77.0(3)
C56 C55 Cu9 125.9(8)
Cu4 C55 Cu9 80.1(3)
Cu1 C55 Cu9 73.9(3)
C55 C56 C57 170.4(14)
O2 C57 O1 129.6(16)
O2 C57 C56 122.7(18)
O1 C57 C56 107.0(15)
O1 C58 C59 134(3)
C61 C60 Cu10 141.2(9)
C61 C60 Cu11 133.6(8)
Cu10 C60 Cu11 77.0(3)
C61 C60 Cu12 127.4(8)
Cu10 C60 Cu12 75.7(3)
Cu11 C60 Cu12 76.7(3)
C60 C61 C62 172.6(13)
O4 C62 O3 119.5(13)
O4 C62 C61 125.6(16)
O3 C62 C61 114.8(13)
O3 C63 C64 117(2)
C66 C65 Cu2 128.6(7)
C66 C65 Cu6 133.1(8)
Cu2 C65 Cu6 80.3(3)
C66 C65 Cu5 138.7(7)
Cu2 C65 Cu5 77.0(3)
Cu6 C65 Cu5 76.2(3)
C65 C66 C67 169.2(14)
O5 C67 O6 99.8(18)
O5 C67 C66 104.4(13)
O6 C67 C66 106(2)
O5 C68 C69 110(3)
C71 C70 Cu8 140.7(9)
C71 C70 Cu7 139.6(10)
Cu8 C70 Cu7 76.9(3)
C71 C70 Cu3 117.6(9)
Cu8 C70 Cu3 80.7(4)
Cu7 C70 Cu3 73.7(3)
C70 C71 C72 176.8(15)
O8 C72 O7 120.9(16)
O8 C72 C71 121.8(18)
O7 C72 C71 116.9(15)
O7 C73 C74 115(2)
C55 Cu1 S2 120.2(2)
C55 Cu1 S4 117.1(2)
S2 Cu1 S4 107.86(10)
C55 Cu1 Cu9 53.2(2)
S2 Cu1 Cu9 156.58(8)
S4 Cu1 Cu9 93.64(7)
C55 Cu1 Cu4 50.0(2)
S2 Cu1 Cu4 95.36(7)
S4 Cu1 Cu4 156.44(8)
Cu9 Cu1 Cu4 62.80(4)
C55 Cu1 S13 99.3(2)
S2 Cu1 S13 106.62(8)
S4 Cu1 S13 103.42(8)
Cu9 Cu1 S13 57.94(5)
Cu4 Cu1 S13 64.98(5)
C55 Cu1 Cu3 139.7(2)
S2 Cu1 Cu3 98.24(7)
S4 Cu1 Cu3 53.78(7)
Cu9 Cu1 Cu3 86.85(5)
Cu4 Cu1 Cu3 120.08(6)
S13 Cu1 Cu3 55.18(5)
C55 Cu1 Cu2 142.3(2)
S2 Cu1 Cu2 50.75(6)
S4 Cu1 Cu2 99.12(8)
Cu9 Cu1 Cu2 117.89(6)
Cu4 Cu1 Cu2 92.42(5)
S13 Cu1 Cu2 59.96(5)
Cu3 Cu1 Cu2 56.36(4)
C65 Cu2 S2 119.4(2)
C65 Cu2 S12 117.4(2)
S2 Cu2 S12 111.28(10)
C65 Cu2 Cu5 52.9(2)
S2 Cu2 Cu5 94.71(7)
S12 Cu2 Cu5 151.71(8)
C65 Cu2 Cu6 50.2(2)
S2 Cu2 Cu6 153.39(8)
S12 Cu2 Cu6 93.79(7)
Cu5 Cu2 Cu6 59.07(4)
C65 Cu2 Cu3 136.6(2)
S2 Cu2 Cu3 100.45(7)
S12 Cu2 Cu3 54.69(7)
Cu5 Cu2 Cu3 111.17(6)
Cu6 Cu2 Cu3 86.50(5)
C65 Cu2 Cu1 136.5(2)
S2 Cu2 Cu1 50.16(6)
S12 Cu2 Cu1 103.66(8)
Cu5 Cu2 Cu1 84.11(5)
Cu6 Cu2 Cu1 116.71(6)
Cu3 Cu2 Cu1 59.49(4)
C70 Cu3 S12 114.2(3)
C70 Cu3 S4 109.0(3)
S12 Cu3 S4 110.05(10)
C70 Cu3 Cu7 51.0(2)
S12 Cu3 Cu7 98.20(8)
S4 Cu3 Cu7 151.07(9)
C70 Cu3 S13 101.1(3)
S12 Cu3 S13 113.54(9)
S4 Cu3 S13 108.49(9)
Cu7 Cu3 S13 63.43(6)
C70 Cu3 Cu2 146.5(3)
S12 Cu3 Cu2 53.95(7)
S4 Cu3 Cu2 104.48(8)
Cu7 Cu3 Cu2 96.99(6)
S13 Cu3 Cu2 65.28(6)
C70 Cu3 Cu8 47.2(3)
S12 Cu3 Cu8 154.93(8)
S4 Cu3 Cu8 93.65(8)
Cu7 Cu3 Cu8 57.53(4)
S13 Cu3 Cu8 63.75(5)
Cu2 Cu3 Cu8 128.97(7)
C70 Cu3 Cu1 138.8(3)
S12 Cu3 Cu1 106.95(8)
S4 Cu3 Cu1 52.41(7)
Cu7 Cu3 Cu1 125.36(7)
S13 Cu3 Cu1 62.13(6)
Cu2 Cu3 Cu1 64.15(4)
Cu8 Cu3 Cu1 93.77(5)
C55 Cu4 S1 124.4(2)
C55 Cu4 S5 114.4(2)
S1 Cu4 S5 110.93(9)
C55 Cu4 Cu1 53.0(3)
S1 Cu4 Cu1 96.68(8)
S5 Cu4 Cu1 149.97(8)
C55 Cu4 Cu9 51.5(2)
S1 Cu4 Cu9 152.31(8)
S5 Cu4 Cu9 92.44(7)
Cu1 Cu4 Cu9 57.97(4)
C55 Cu4 Cu5 140.8(3)
S1 Cu4 Cu5 54.26(7)
S5 Cu4 Cu5 98.55(7)
Cu1 Cu4 Cu5 87.88(5)
Cu9 Cu4 Cu5 109.30(6)
C65 Cu5 S7 113.4(2)
C65 Cu5 S1 112.4(2)
S7 Cu5 S1 106.13(10)
C65 Cu5 S13 102.6(2)
S7 Cu5 S13 109.46(8)
S1 Cu5 S13 112.88(8)
C65 Cu5 Cu6 50.9(2)
S7 Cu5 Cu6 96.24(7)
S1 Cu5 Cu6 156.81(8)
S13 Cu5 Cu6 63.51(6)
C65 Cu5 Cu2 50.1(2)
S7 Cu5 Cu2 157.35(8)
S1 Cu5 Cu2 95.59(7)
S13 Cu5 Cu2 66.26(6)
Cu6 Cu5 Cu2 61.56(4)
C65 Cu5 Cu4 143.1(2)
S7 Cu5 Cu4 103.37(7)
S1 Cu5 Cu4 52.01(6)
S13 Cu5 Cu4 65.36(5)
Cu6 Cu5 Cu4 128.76(6)
Cu2 Cu5 Cu4 94.93(5)
C65 Cu5 Cu10 141.3(2)
S7 Cu5 Cu10 50.07(6)
S1 Cu5 Cu10 106.15(7)
S13 Cu5 Cu10 63.58(5)
Cu6 Cu5 Cu10 92.77(5)
Cu2 Cu5 Cu10 129.73(6)
Cu4 Cu5 Cu10 67.12(4)
C65 Cu6 S11 118.8(2)
C65 Cu6 S8 114.1(2)
S11 Cu6 S8 110.61(10)
C65 Cu6 Cu5 52.9(2)
S11 Cu6 Cu5 153.31(8)
S8 Cu6 Cu5 94.80(7)
C65 Cu6 Cu2 49.5(2)
S11 Cu6 Cu2 95.37(7)
S8 Cu6 Cu2 154.01(8)
Cu5 Cu6 Cu2 59.38(4)
C65 Cu6 S13 99.0(2)
S11 Cu6 S13 105.54(8)
S8 Cu6 S13 106.99(8)
Cu5 Cu6 S13 57.28(5)
Cu2 Cu6 S13 63.23(5)
C65 Cu6 Cu11 137.5(2)
S11 Cu6 Cu11 102.69(7)
S8 Cu6 Cu11 52.94(6)
Cu5 Cu6 Cu11 85.83(5)
Cu2 Cu6 Cu11 121.68(6)
S13 Cu6 Cu11 58.55(5)
C65 Cu6 Cu7 139.9(2)
S11 Cu6 Cu7 51.81(6)
S8 Cu6 Cu7 104.46(7)
Cu5 Cu6 Cu7 115.13(6)
Cu2 Cu6 Cu7 90.63(5)
S13 Cu6 Cu7 57.87(5)
Cu11 Cu6 Cu7 61.87(4)
C70 Cu7 S10 119.9(3)
C70 Cu7 S11 116.4(3)
S10 Cu7 S11 106.25(9)
C70 Cu7 Cu8 51.0(3)
S10 Cu7 Cu8 95.01(7)
S11 Cu7 Cu8 158.66(8)
C70 Cu7 Cu3 55.3(3)
S10 Cu7 Cu3 157.82(8)
S11 Cu7 Cu3 93.91(7)
Cu8 Cu7 Cu3 64.81(5)
C70 Cu7 S13 100.5(3)
S10 Cu7 S13 105.65(8)
S11 Cu7 S13 106.71(8)
Cu8 Cu7 S13 64.60(5)
Cu3 Cu7 S13 58.51(5)
C70 Cu7 Cu6 140.2(3)
S10 Cu7 Cu6 99.22(8)
S11 Cu7 Cu6 51.94(6)
Cu8 Cu7 Cu6 123.58(6)
Cu3 Cu7 Cu6 85.82(5)
S13 Cu7 Cu6 58.98(5)
C70 Cu7 Cu11 143.3(3)
S10 Cu7 Cu11 53.08(7)
S11 Cu7 Cu11 98.89(7)
Cu8 Cu7 Cu11 92.31(5)
Cu3 Cu7 Cu11 115.57(6)
S13 Cu7 Cu11 57.29(5)
Cu6 Cu7 Cu11 57.22(4)
C70 Cu8 S9 123.6(3)
C70 Cu8 S3 115.5(3)
S9 Cu8 S3 109.70(10)
C70 Cu8 Cu7 52.1(3)
S9 Cu8 Cu7 97.33(8)
S3 Cu8 Cu7 150.98(8)
C70 Cu8 Cu3 52.1(3)
S9 Cu8 Cu3 152.62(9)
S3 Cu8 Cu3 93.62(8)
Cu7 Cu8 Cu3 57.66(4)
C70 Cu8 S13 97.8(3)
S9 Cu8 S13 104.53(8)
S3 Cu8 S13 101.63(8)
Cu7 Cu8 S13 60.15(5)
Cu3 Cu8 S13 55.19(5)
C70 Cu8 Cu12 141.0(3)
S9 Cu8 Cu12 53.58(7)
S3 Cu8 Cu12 98.61(8)
Cu7 Cu8 Cu12 88.85(5)
Cu3 Cu8 Cu12 110.24(6)
S13 Cu8 Cu12 55.06(5)
C70 Cu8 Cu9 133.4(3)
S9 Cu8 Cu9 100.97(8)
S3 Cu8 Cu9 51.14(7)
Cu7 Cu8 Cu9 114.53(6)
Cu3 Cu8 Cu9 82.28(5)
S13 Cu8 Cu9 54.46(5)
Cu12 Cu8 Cu9 57.04(4)
C55 Cu9 S3 116.7(3)
C55 Cu9 S6 111.5(3)
S3 Cu9 S6 105.60(9)
C55 Cu9 Cu1 52.9(2)
S3 Cu9 Cu1 98.75(8)
S6 Cu9 Cu1 155.51(8)
C55 Cu9 S13 105.0(2)
S3 Cu9 S13 109.95(9)
S6 Cu9 S13 107.74(8)
Cu1 Cu9 S13 65.23(5)
C55 Cu9 Cu4 48.4(2)
S3 Cu9 Cu4 157.64(8)
S6 Cu9 Cu4 96.29(7)
Cu1 Cu9 Cu4 59.23(4)
S13 Cu9 Cu4 66.36(5)
C55 Cu9 Cu12 140.1(2)
S3 Cu9 Cu12 103.15(8)
S6 Cu9 Cu12 52.79(6)
Cu1 Cu9 Cu12 124.01(6)
S13 Cu9 Cu12 58.93(5)
Cu4 Cu9 Cu12 93.61(5)
C55 Cu9 Cu8 148.2(2)
S3 Cu9 Cu8 52.38(7)
S6 Cu9 Cu8 100.21(7)
Cu1 Cu9 Cu8 96.67(5)
S13 Cu9 Cu8 62.18(5)
Cu4 Cu9 Cu8 128.52(6)
Cu12 Cu9 Cu8 61.19(4)
C60 Cu10 S7 122.0(3)
C60 Cu10 S5 123.9(3)
S7 Cu10 S5 106.62(9)
C60 Cu10 Cu12 53.6(3)
S7 Cu10 Cu12 151.90(8)
S5 Cu10 Cu12 94.66(7)
C60 Cu10 Cu11 52.5(3)
S7 Cu10 Cu11 93.37(7)
S5 Cu10 Cu11 153.46(8)
Cu12 Cu10 Cu11 61.37(4)
C60 Cu10 Cu5 135.7(3)
S7 Cu10 Cu5 51.80(6)
S5 Cu10 Cu5 95.36(7)
Cu12 Cu10 Cu5 109.14(5)
Cu11 Cu10 Cu5 83.25(4)
C60 Cu11 S8 119.5(3)
C60 Cu11 S10 110.1(3)
S8 Cu11 S10 109.28(9)
C60 Cu11 Cu10 50.5(3)
S8 Cu11 Cu10 98.72(8)
S10 Cu11 Cu10 151.88(7)
C60 Cu11 Cu12 52.1(3)
S8 Cu11 Cu12 157.07(8)
S10 Cu11 Cu12 93.35(7)
Cu10 Cu11 Cu12 58.95(4)
C60 Cu11 S13 102.5(3)
S8 Cu11 S13 109.76(8)
S10 Cu11 S13 104.54(8)
Cu10 Cu11 S13 66.98(5)
Cu12 Cu11 S13 58.96(5)
C60 Cu11 Cu6 148.2(3)
S8 Cu11 Cu6 53.87(6)
S10 Cu11 Cu6 100.64(7)
Cu10 Cu11 Cu6 97.89(5)
Cu12 Cu11 Cu6 119.60(6)
S13 Cu11 Cu6 60.64(5)
C60 Cu11 Cu7 136.1(3)
S8 Cu11 Cu7 104.40(7)
S10 Cu11 Cu7 51.00(7)
Cu10 Cu11 Cu7 124.79(6)
Cu12 Cu11 Cu7 86.70(5)
S13 Cu11 Cu7 58.14(5)
Cu6 Cu11 Cu7 60.91(4)
C60 Cu12 S6 117.4(3)
C60 Cu12 S9 110.3(3)
S6 Cu12 S9 106.21(9)
C60 Cu12 Cu10 50.7(3)
S6 Cu12 Cu10 97.13(7)
S9 Cu12 Cu10 155.67(8)
C60 Cu12 S13 104.0(3)
S6 Cu12 S13 109.95(8)
S9 Cu12 S13 108.73(8)
Cu10 Cu12 S13 68.30(5)
C60 Cu12 Cu11 51.2(2)
S6 Cu12 Cu11 156.70(8)
S9 Cu12 Cu11 97.09(7)
Cu10 Cu12 Cu11 59.68(4)
S13 Cu12 Cu11 61.57(5)
C60 Cu12 Cu9 146.3(3)
S6 Cu12 Cu9 55.88(7)
S9 Cu12 Cu9 102.82(8)
Cu10 Cu12 Cu9 95.82(5)
S13 Cu12 Cu9 58.25(5)
Cu11 Cu12 Cu9 119.80(6)
C60 Cu12 Cu8 139.4(3)
S6 Cu12 Cu8 102.98(7)
S9 Cu12 Cu8 50.93(7)
Cu10 Cu12 Cu8 130.31(6)
S13 Cu12 Cu8 62.20(5)
Cu11 Cu12 Cu8 92.04(5)
Cu9 Cu12 Cu8 61.77(4)
C1 N1 C6 123.4(8)
C1 N1 C2 120.7(8)
C6 N1 C2 115.9(7)
C10 N2 C15 123.5(12)
C10 N2 C11 120.0(12)
C15 N2 C11 116.4(11)
C19 N3 C24 126.0(8)
C19 N3 C20 120.1(8)
C24 N3 C20 113.9(7)
C28 N4 C29 123.2(9)
C28 N4 C33 124.5(9)
C29 N4 C33 112.3(8)
C37 N5 C42 123.2(9)
C37 N5 C38 117.0(9)
C42 N5 C38 117.0(10)
C46 N6 C47 120.9(8)
C46 N6 C51 121.5(10)
C47 N6 C51 114.4(9)
C57 O1 C58 134(2)
C62 O3 C63 114.7(15)
C67 O5 C68 112.9(17)
C72 O7 C73 121.1(14)
C1 S1 Cu4 111.2(3)
C1 S1 Cu5 98.0(3)
Cu4 S1 Cu5 73.73(7)
C1 S2 Cu1 111.8(3)
C1 S2 Cu2 96.6(3)
Cu1 S2 Cu2 79.09(8)
C10 S3 Cu9 109.3(4)
C10 S3 Cu8 98.0(4)
Cu9 S3 Cu8 76.48(8)
C10 S4 Cu1 111.4(4)
C10 S4 Cu3 99.3(4)
Cu1 S4 Cu3 73.81(8)
C19 S5 Cu10 112.1(3)
C19 S5 Cu4 97.5(3)
Cu10 S5 Cu4 85.32(8)
C19 S6 Cu12 112.1(3)
C19 S6 Cu9 95.9(3)
Cu12 S6 Cu9 71.33(7)
C28 S7 Cu10 113.2(3)
C28 S7 Cu5 95.4(3)
Cu10 S7 Cu5 78.13(8)
C28 S8 Cu11 109.3(3)
C28 S8 Cu6 96.9(3)
Cu11 S8 Cu6 73.19(8)
C37 S9 Cu8 109.1(3)
C37 S9 Cu12 100.2(3)
Cu8 S9 Cu12 75.49(8)
C37 S10 Cu7 110.3(3)
C37 S10 Cu11 101.8(3)
Cu7 S10 Cu11 75.93(7)
C46 S11 Cu7 113.4(3)
C46 S11 Cu6 97.6(3)
Cu7 S11 Cu6 76.25(7)
C46 S12 Cu2 99.4(3)
C46 S12 Cu3 109.6(3)
Cu2 S12 Cu3 71.36(8)
Cu5 S13 Cu3 117.29(7)
Cu5 S13 Cu9 118.98(7)
Cu3 S13 Cu9 90.81(7)
Cu5 S13 Cu12 118.92(7)
Cu3 S13 Cu12 123.79(8)
Cu9 S13 Cu12 62.81(5)
Cu5 S13 Cu11 88.23(6)
Cu3 S13 Cu11 122.36(7)
Cu9 S13 Cu11 122.25(7)
Cu12 S13 Cu11 59.47(5)
Cu5 S13 Cu7 122.35(7)
Cu3 S13 Cu7 58.06(5)
Cu9 S13 Cu7 118.52(7)
Cu12 S13 Cu7 90.64(6)
Cu11 S13 Cu7 64.57(5)
Cu5 S13 Cu6 59.21(5)
Cu3 S13 Cu6 87.96(6)
Cu9 S13 Cu6 176.80(8)
Cu12 S13 Cu6 120.27(7)
Cu11 S13 Cu6 60.81(5)
Cu7 S13 Cu6 63.15(5)
Cu5 S13 Cu1 88.15(6)
Cu3 S13 Cu1 62.68(5)
Cu9 S13 Cu1 56.83(5)
Cu12 S13 Cu1 119.51(7)
Cu11 S13 Cu1 174.83(8)
Cu7 S13 Cu1 120.55(7)
Cu6 S13 Cu1 120.03(7)
Cu5 S13 Cu8 177.46(8)
Cu3 S13 Cu8 61.05(5)
Cu9 S13 Cu8 63.36(5)
Cu12 S13 Cu8 62.75(5)
Cu11 S13 Cu8 91.20(6)
Cu7 S13 Cu8 55.25(5)
Cu6 S13 Cu8 118.41(7)
Cu1 S13 Cu8 92.58(6)

loop_
_geom_bond_atom_site_label_1
_geom_bond_atom_site_label_2
_geom_bond_distance
C1 N1 1.330(11)
C1 S1 1.724(10)
C1 S2 1.757(10)
C2 N1 1.467(13)
C2 C3 1.505(15)
C3 C4 1.525(12)
C4 C5 1.509(12)
C6 N1 1.464(14)
C6 C7 1.553(16)
C7 C8 1.529(12)
C8 C9 1.515(13)
C10 N2 1.361(14)
C10 S3 1.689(13)
C10 S4 1.741(12)
C11 N2 1.51(2)
C11 C12 1.54(4)
C12 C13 1.535(14)
C13 C14 1.517(14)
C15 N2 1.47(2)
C15 C16 1.533(14)
C16 C17 1.523(14)
C17 C18 1.503(14)
C19 N3 1.305(11)
C19 S6 1.736(9)
C19 S5 1.750(9)
C20 N3 1.497(12)
C20 C21 1.520(16)
C21 C22 1.507(19)
C22 C23 1.503(13)
C24 N3 1.448(13)
C24 C25 1.507(12)
C25 C26 1.510(12)
C26 C27 1.534(13)
C28 N4 1.327(11)
C28 S8 1.730(10)
C28 S7 1.742(10)
C29 N4 1.459(14)
C29 C30 1.549(19)
C30 C31 1.45(2)
C31 C32 1.494(13)
C33 N4 1.481(14)
C33 C34 1.54(2)
C34 C35 1.547(12)
C35 C36 1.509(14)
C37 N5 1.314(12)
C37 S10 1.715(8)
C37 S9 1.727(9)
C38 C39 1.467(13)
C38 N5 1.537(19)
C39 C40 1.504(13)
C40 C41 1.495(14)
C42 N5 1.435(15)
C42 C43 1.530(13)
C43 C44 1.500(12)
C44 C45 1.527(14)
C46 N6 1.321(12)
C46 S11 1.730(9)
C46 S12 1.732(10)
C47 N6 1.502(15)
C47 C48 1.511(12)
C48 C49 1.511(12)
C49 C50 1.535(13)
C51 C52 1.491(13)
C51 N6 1.526(19)
C52 C53 1.555(13)
C53 C54 1.522(13)
C55 C56 1.126(12)
C55 Cu4 2.031(9)
C55 Cu1 2.116(9)
C55 Cu9 2.124(9)
C56 C57 1.467(12)
C57 O2 1.32(2)
C57 O1 1.396(13)
C58 O1 1.470(13)
C58 C59 1.538(14)
C60 C61 1.206(13)
C60 Cu10 2.036(10)
C60 Cu11 2.091(9)
C60 Cu12 2.120(10)
C61 C62 1.400(16)
C62 O4 1.160(19)
C62 O3 1.275(19)
C63 O3 1.448(12)
C63 C64 1.507(14)
C65 C66 1.166(12)
C65 Cu2 2.067(8)
C65 Cu6 2.090(8)
C65 Cu5 2.148(8)
C66 C67 1.50(2)
C67 O5 1.400(12)
C67 O6 1.43(3)
C68 O5 1.463(12)
C68 C69 1.529(14)
C70 C71 1.187(14)
C70 Cu8 2.035(10)
C70 Cu7 2.068(9)
C70 Cu3 2.189(10)
C71 C72 1.459(19)
C72 O8 1.19(2)
C72 O7 1.34(2)
C73 O7 1.427(12)
C73 C74 1.506(13)
Cu1 S2 2.270(2)
Cu1 S4 2.293(3)
Cu1 Cu9 2.5490(15)
Cu1 Cu4 2.5835(16)
Cu1 S13 2.765(2)
Cu1 Cu3 2.7789(17)
Cu1 Cu2 2.9030(16)
Cu2 S2 2.289(2)
Cu2 S12 2.291(3)
Cu2 Cu5 2.6246(16)
Cu2 Cu6 2.6817(16)
Cu2 Cu3 2.6854(17)
Cu3 S12 2.313(3)
Cu3 S4 2.334(3)
Cu3 Cu7 2.5553(17)
Cu3 S13 2.568(2)
Cu3 Cu8 2.7368(17)
Cu4 S1 2.264(2)
Cu4 S5 2.324(2)
Cu4 Cu9 2.6744(15)
Cu4 Cu5 2.7575(15)
Cu5 S7 2.328(2)
Cu5 S1 2.332(2)
Cu5 S13 2.562(2)
Cu5 Cu6 2.6161(15)
Cu5 Cu10 2.8994(15)
Cu6 S11 2.300(2)
Cu6 S8 2.303(2)
Cu6 S13 2.726(2)
Cu6 Cu11 2.7301(15)
Cu6 Cu7 2.8376(16)
Cu7 S10 2.294(3)
Cu7 S11 2.296(2)
Cu7 Cu8 2.5515(16)
Cu7 S13 2.693(2)
Cu7 Cu11 2.8637(17)
Cu8 S9 2.261(3)
Cu8 S3 2.309(3)
Cu8 S13 2.805(2)
Cu8 Cu12 2.8191(16)
Cu8 Cu9 2.8347(17)
Cu9 S3 2.270(2)
Cu9 S6 2.359(2)
Cu9 S13 2.581(2)
Cu9 Cu12 2.6995(16)
Cu10 S7 2.272(2)
Cu10 S5 2.294(2)
Cu10 Cu12 2.5507(15)
Cu10 Cu11 2.5699(15)
Cu11 S8 2.276(2)
Cu11 S10 2.360(3)
Cu11 Cu12 2.6132(15)
Cu11 S13 2.668(2)
Cu12 S6 2.269(2)
Cu12 S9 2.343(2)
Cu12 S13 2.600(2)
